data_7712288
loop_
_publ_author_name
'Song, Li-Cheng'
'Wang, Yin-Peng'
'Dong, Yi-Xiong'
'Yang, Xi-Yue'

_publ_section_title
;
 Functionalized nickel(II)-iron(II) dithiolates as biomimetic models of
 [NiFe]-H2ases
;
_journal_name_full 'Dalton Transactions'
_journal_paper_doi 10.1039/D3DT00039G
_journal_year 2023
_chemical_formula_sum 'C57 H53 B Cl2 F4 Fe Ni O P4 S2'
_chemical_formula_weight 1214.26
_space_group_crystal_system monoclinic
_space_group_IT_number 14
_space_group_name_Hall '-P 2yn'
_space_group_name_H-M_alt 'P 1 21/n 1'
_atom_sites_solution_hydrogens geom
_atom_sites_solution_primary direct
_audit_creation_method SHELXL-2018/3
_audit_update_record
;
2023-02-09 deposited with the CCDC.	2023-02-14 downloaded from the CCDC.
;
_cell_angle_alpha 90
_cell_angle_beta 94.6406(14)
_cell_angle_gamma 90
_cell_formula_units_Z 4
_cell_length_a 13.3008(2)
_cell_length_b 18.4257(3)
_cell_length_c 22.9287(3)
_cell_measurement_reflns_used 9606
_cell_measurement_temperature 293(2)
_cell_measurement_theta_max 73.7760
_cell_measurement_theta_min 3.0060
_cell_volume 5600.87(14)
_computing_cell_refinement 'CrysAlisPro 1.171.39.46 (Rigaku OD, 2018)'
_computing_data_collection 'CrysAlisPro 1.171.39.46 (Rigaku OD, 2018)'
_computing_data_reduction 'CrysAlisPro 1.171.39.46 (Rigaku OD, 2018)'
_computing_structure_refinement 'SHELXL-2018/3 (Sheldrick, 2018)'
_computing_structure_solution 'SHELXT 2014/4 (Sheldrick, 2014)'
_diffrn_ambient_temperature 293(2)
_diffrn_detector_area_resol_mean 5.2740
_diffrn_measured_fraction_theta_full 0.997
_diffrn_measured_fraction_theta_max 0.997
_diffrn_measurement_device_type 'SuperNova, Dual, Cu at home/near, AtlasS2'
_diffrn_measurement_method '\w scans'
_diffrn_radiation_type CuK\a
_diffrn_radiation_wavelength 1.54184
_diffrn_reflns_av_R_equivalents 0.0500
_diffrn_reflns_av_unetI/netI 0.0565
_diffrn_reflns_Laue_measured_fraction_full 0.997
_diffrn_reflns_Laue_measured_fraction_max 0.997
_diffrn_reflns_limit_h_max 15
_diffrn_reflns_limit_h_min -11
_diffrn_reflns_limit_k_max 20
_diffrn_reflns_limit_k_min -22
_diffrn_reflns_limit_l_max 27
_diffrn_reflns_limit_l_min -27
_diffrn_reflns_number 21678
_diffrn_reflns_point_group_measured_fraction_full 0.997
_diffrn_reflns_point_group_measured_fraction_max 0.997
_diffrn_reflns_theta_full 67.069
_diffrn_reflns_theta_max 67.069
_diffrn_reflns_theta_min 3.081
_diffrn_source 'micro-focus sealed X-ray tube'
_exptl_absorpt_coefficient_mu 5.585
_exptl_absorpt_correction_T_max 1.00000
_exptl_absorpt_correction_T_min 0.02174
_exptl_absorpt_correction_type multi-scan
_exptl_absorpt_process_details
;
CrysAlisPro 1.171.39.46 (Rigaku Oxford Diffraction, 2018)
Empirical absorption correction using spherical harmonics,
 implemented in SCALE3 ABSPACK scaling algorithm.
;
_exptl_crystal_colour reddish-brown
_exptl_crystal_density_diffrn 1.440
_exptl_crystal_description plate
_exptl_crystal_F_000 2496
_exptl_crystal_size_max 0.160
_exptl_crystal_size_mid 0.150
_exptl_crystal_size_min 0.130
_refine_diff_density_max 1.315
_refine_diff_density_min -0.749
_refine_diff_density_rms 0.096
_refine_ls_extinction_method none
_refine_ls_goodness_of_fit_ref 1.027
_refine_ls_hydrogen_treatment constr
_refine_ls_matrix_type full
_refine_ls_number_parameters 686
_refine_ls_number_reflns 9961
_refine_ls_number_restraints 0
_refine_ls_restrained_S_all 1.027
_refine_ls_R_factor_all 0.0753
_refine_ls_R_factor_gt 0.0673
_refine_ls_shift/su_max 0.000
_refine_ls_shift/su_mean 0.000
_refine_ls_structure_factor_coef Fsqd
_refine_ls_weighting_details 'w=1/[\s^2^(Fo^2^)+(0.1244P)^2^+1.9026P] where P=(Fo^2^+2Fc^2^)/3'
_refine_ls_weighting_scheme calc
_refine_ls_wR_factor_gt 0.1804
_refine_ls_wR_factor_ref 0.1916
_reflns_Friedel_coverage 0.000
_reflns_number_gt 8463
_reflns_number_total 9961
_reflns_threshold_expression 'I > 2\s(I)'
_cod_data_source_file d3dt00039g2.cif
_cod_data_source_block Complex3
_cod_original_cell_volume 5600.84(14)
_cod_original_sg_symbol_H-M 'P 21/n'
_cod_database_code 7712288
_shelx_shelxl_version_number 2018/3
_shelx_space_group_comment
;
The symmetry employed for this shelxl refinement is uniquely defined
by the following loop, which should always be used as a source of
symmetry information in preference to the above space-group names.
They are only intended as comments.
;
_shelx_estimated_absorpt_t_min 0.469
_shelx_estimated_absorpt_t_max 0.530

loop_
_space_group_symop_operation_xyz
'x, y, z'
'-x+1/2, y+1/2, -z+1/2'
'-x, -y, -z'
'x-1/2, -y-1/2, z-1/2'

loop_
_atom_site_label
_atom_site_type_symbol
_atom_site_fract_x
_atom_site_fract_y
_atom_site_fract_z
_atom_site_U_iso_or_equiv
_atom_site_adp_type
_atom_site_occupancy
_atom_site_site_symmetry_order
_atom_site_calc_flag
_atom_site_refinement_flags_posn
_atom_site_refinement_flags_adp
_atom_site_refinement_flags_occupancy
_atom_site_disorder_assembly
_atom_site_disorder_group
Fe1 Fe 0.42245(4) 0.26363(3) 0.50653(2) 0.03421(17) Uani 1 1 d . . . . .
Ni1 Ni 0.33608(4) 0.25449(3) 0.39119(3) 0.03225(17) Uani 1 1 d . . . . .
S1 S 0.49691(6) 0.26804(5) 0.41888(4) 0.0359(2) Uani 1 1 d . . . . .
S2 S 0.29825(6) 0.33466(5) 0.45691(4) 0.0396(2) Uani 1 1 d . . . . .
P1 P 0.17745(7) 0.24684(5) 0.35756(4) 0.0355(2) Uani 1 1 d . . . . .
P2 P 0.36577(7) 0.17150(5) 0.32752(4) 0.0365(2) Uani 1 1 d . . . . .
P3 P 0.56513(7) 0.25902(6) 0.56088(4) 0.0421(2) Uani 1 1 d . . . . .
P4 P 0.34712(8) 0.26928(6) 0.58891(4) 0.0433(2) Uani 1 1 d . . . . .
O1 O 0.3858(3) 0.10778(18) 0.49914(16) 0.0645(8) Uani 1 1 d . . . . .
C1 C 0.1300(3) 0.3285(2) 0.32135(17) 0.0435(8) Uani 1 1 d . . . . .
C2 C 0.0278(4) 0.3377(3) 0.3056(2) 0.0623(12) Uani 1 1 d . . . . .
H2 H -0.018244 0.303204 0.316365 0.075 Uiso 1 1 calc R U . . .
C3 C -0.0054(5) 0.3979(3) 0.2739(3) 0.0804(17) Uani 1 1 d . . . . .
H3 H -0.073881 0.404045 0.263556 0.097 Uiso 1 1 calc R U . . .
C4 C 0.0619(6) 0.4484(3) 0.2578(3) 0.091(2) Uani 1 1 d . . . . .
H4 H 0.038855 0.489109 0.236753 0.110 Uiso 1 1 calc R U . . .
C5 C 0.1628(6) 0.4399(3) 0.2724(3) 0.097(2) Uani 1 1 d . . . . .
H5 H 0.208306 0.474165 0.260604 0.116 Uiso 1 1 calc R U . . .
C6 C 0.1975(4) 0.3801(3) 0.3049(3) 0.0673(13) Uani 1 1 d . . . . .
H6 H 0.266123 0.374707 0.315471 0.081 Uiso 1 1 calc R U . . .
C7 C 0.0817(3) 0.2221(2) 0.40683(19) 0.0451(8) Uani 1 1 d . . . . .
C8 C 0.0404(4) 0.1530(3) 0.4072(2) 0.0634(12) Uani 1 1 d . . . . .
H8 H 0.061906 0.117242 0.382446 0.076 Uiso 1 1 calc R U . . .
C9 C -0.0337(5) 0.1378(4) 0.4449(3) 0.0838(18) Uani 1 1 d . . . . .
H9 H -0.061880 0.091668 0.445164 0.101 Uiso 1 1 calc R U . . .
C10 C -0.0656(4) 0.1902(4) 0.4817(3) 0.0800(17) Uani 1 1 d . . . . .
H10 H -0.115227 0.179374 0.506673 0.096 Uiso 1 1 calc R U . . .
C11 C -0.0250(4) 0.2575(4) 0.4818(3) 0.0706(15) Uani 1 1 d . . . . .
H11 H -0.046768 0.292645 0.507061 0.085 Uiso 1 1 calc R U . . .
C12 C 0.0487(3) 0.2748(3) 0.4446(2) 0.0526(10) Uani 1 1 d . . . . .
H12 H 0.076075 0.321242 0.444911 0.063 Uiso 1 1 calc R U . . .
C13 C 0.1664(3) 0.1789(2) 0.29885(19) 0.0484(9) Uani 1 1 d . . . . .
H13A H 0.100492 0.156129 0.297534 0.058 Uiso 1 1 calc R U . . .
H13B H 0.173041 0.202339 0.261485 0.058 Uiso 1 1 calc R U . . .
C14 C 0.2469(3) 0.1223(2) 0.3094(2) 0.0496(9) Uani 1 1 d . . . . .
H14A H 0.251642 0.092942 0.274589 0.060 Uiso 1 1 calc R U . . .
H14B H 0.231871 0.090839 0.341408 0.060 Uiso 1 1 calc R U . . .
C015 C 0.5374(4) 0.2613(3) 0.6373(2) 0.0637(13) Uani 1 1 d . . . . .
H015 H 0.589029 0.258062 0.667073 0.076 Uiso 1 1 calc R U . . .
C15 C 0.3985(3) 0.2076(2) 0.25758(17) 0.0422(8) Uani 1 1 d . . . . .
C16 C 0.4365(4) 0.2770(3) 0.2544(2) 0.0524(10) Uani 1 1 d . . . . .
H16 H 0.443031 0.305906 0.287769 0.063 Uiso 1 1 calc R U . . .
C17 C 0.4650(4) 0.3040(3) 0.2020(2) 0.0687(13) Uani 1 1 d . . . . .
H17 H 0.490877 0.350729 0.200274 0.082 Uiso 1 1 calc R U . . .
C18 C 0.4553(5) 0.2618(3) 0.1524(2) 0.0718(15) Uani 1 1 d . . . . .
H18 H 0.476074 0.279455 0.117284 0.086 Uiso 1 1 calc R U . . .
C018 C 0.4443(4) 0.2675(3) 0.6496(2) 0.0639(13) Uani 1 1 d . . . . .
H018 H 0.427746 0.270865 0.688104 0.077 Uiso 1 1 calc R U . . .
C19 C 0.4143(5) 0.1932(4) 0.1550(2) 0.0769(16) Uani 1 1 d . . . . .
H19 H 0.405231 0.165240 0.121229 0.092 Uiso 1 1 calc R U . . .
C20 C 0.3869(4) 0.1659(3) 0.2073(2) 0.0629(12) Uani 1 1 d . . . . .
H20 H 0.360536 0.119270 0.208786 0.076 Uiso 1 1 calc R U . . .
C21 C 0.4594(3) 0.1016(2) 0.34557(16) 0.0413(8) Uani 1 1 d . . . . .
C22 C 0.5531(3) 0.1028(2) 0.3245(2) 0.0525(10) Uani 1 1 d . . . . .
H22 H 0.570457 0.140564 0.300266 0.063 Uiso 1 1 calc R U . . .
C23 C 0.6217(3) 0.0482(3) 0.3391(3) 0.0619(12) Uani 1 1 d . . . . .
H23 H 0.684977 0.049258 0.324554 0.074 Uiso 1 1 calc R U . . .
C24 C 0.5972(4) -0.0076(3) 0.3750(2) 0.0650(12) Uani 1 1 d . . . . .
H24 H 0.643532 -0.044274 0.384735 0.078 Uiso 1 1 calc R U . . .
C25 C 0.5041(5) -0.0089(3) 0.3965(3) 0.0720(14) Uani 1 1 d . . . . .
H25 H 0.487244 -0.046432 0.420981 0.086 Uiso 1 1 calc R U . . .
C26 C 0.4357(4) 0.0452(3) 0.3820(2) 0.0573(11) Uani 1 1 d . . . . .
H26 H 0.372606 0.043981 0.396729 0.069 Uiso 1 1 calc R U . . .
C27 C 0.5174(3) 0.3662(2) 0.40666(18) 0.0479(9) Uani 1 1 d . . . . .
H27A H 0.588375 0.374801 0.402281 0.058 Uiso 1 1 calc R U . . .
H27B H 0.479492 0.381101 0.370762 0.058 Uiso 1 1 calc R U . . .
C28 C 0.4849(3) 0.4106(2) 0.45681(19) 0.0474(9) Uani 1 1 d . . . . .
H28A H 0.455281 0.455507 0.441455 0.057 Uiso 1 1 calc R U . . .
H28B H 0.544138 0.423121 0.482316 0.057 Uiso 1 1 calc R U . . .
C29 C 0.4100(3) 0.3731(2) 0.49260(17) 0.0423(8) Uani 1 1 d . . . . .
H29 H 0.397084 0.400062 0.528091 0.051 Uiso 1 1 calc R U . . .
C30 C 0.6481(3) 0.1793(2) 0.55821(19) 0.0492(9) Uani 1 1 d . . . . .
C31 C 0.6458(3) 0.1354(3) 0.5087(2) 0.0574(11) Uani 1 1 d . . . . .
H31 H 0.602631 0.146709 0.475977 0.069 Uiso 1 1 calc R U . . .
C32 C 0.7075(4) 0.0752(3) 0.5081(3) 0.0661(12) Uani 1 1 d . . . . .
H32 H 0.705789 0.046610 0.474604 0.079 Uiso 1 1 calc R U . . .
C33 C 0.7705(4) 0.0568(3) 0.5552(3) 0.0703(14) Uani 1 1 d . . . . .
H33 H 0.810487 0.015488 0.554271 0.084 Uiso 1 1 calc R U . . .
C34 C 0.7749(4) 0.0996(3) 0.6045(3) 0.0784(16) Uani 1 1 d . . . . .
H34 H 0.818533 0.087682 0.636806 0.094 Uiso 1 1 calc R U . . .
C35 C 0.7141(4) 0.1608(3) 0.6058(2) 0.0671(13) Uani 1 1 d . . . . .
H35 H 0.717809 0.189777 0.639047 0.080 Uiso 1 1 calc R U . . .
C36 C 0.6548(3) 0.3337(2) 0.5575(2) 0.0489(9) Uani 1 1 d . . . . .
C37 C 0.6535(4) 0.3930(3) 0.5949(2) 0.0642(12) Uani 1 1 d . . . . .
H37 H 0.610826 0.392478 0.625093 0.077 Uiso 1 1 calc R U . . .
C38 C 0.7142(5) 0.4524(3) 0.5882(3) 0.0844(19) Uani 1 1 d . . . . .
H38 H 0.713399 0.491200 0.614106 0.101 Uiso 1 1 calc R U . . .
C39 C 0.7764(5) 0.4541(3) 0.5426(4) 0.089(2) Uani 1 1 d . . . . .
H39 H 0.816347 0.494585 0.537106 0.106 Uiso 1 1 calc R U . . .
C40 C 0.7789(4) 0.3957(3) 0.5054(3) 0.0786(16) Uani 1 1 d . . . . .
H40 H 0.821136 0.396771 0.475024 0.094 Uiso 1 1 calc R U . . .
C41 C 0.7190(3) 0.3352(3) 0.5128(2) 0.0584(11) Uani 1 1 d . . . . .
H41 H 0.721891 0.295727 0.487693 0.070 Uiso 1 1 calc R U . . .
C42 C 0.2740(3) 0.3499(3) 0.60544(19) 0.0532(10) Uani 1 1 d . . . . .
C43 C 0.3202(4) 0.4086(3) 0.6344(3) 0.0727(14) Uani 1 1 d . . . . .
H43 H 0.388378 0.406465 0.647062 0.087 Uiso 1 1 calc R U . . .
C44 C 0.2649(6) 0.4703(4) 0.6443(3) 0.096(2) Uani 1 1 d . . . . .
H44 H 0.296199 0.509448 0.663811 0.115 Uiso 1 1 calc R U . . .
C45 C 0.1659(6) 0.4743(4) 0.6260(4) 0.098(2) Uani 1 1 d . . . . .
H45 H 0.129277 0.515846 0.633446 0.118 Uiso 1 1 calc R U . . .
C46 C 0.1196(5) 0.4172(4) 0.5965(4) 0.098(2) Uani 1 1 d . . . . .
H46 H 0.051933 0.420519 0.583049 0.118 Uiso 1 1 calc R U . . .
C47 C 0.1728(4) 0.3546(3) 0.5867(3) 0.0719(15) Uani 1 1 d . . . . .
H47 H 0.140599 0.315659 0.567370 0.086 Uiso 1 1 calc R U . . .
C48 C 0.2614(3) 0.1949(2) 0.60616(18) 0.0494(9) Uani 1 1 d . . . . .
C49 C 0.2567(4) 0.1707(3) 0.6633(2) 0.0640(12) Uani 1 1 d . . . . .
H49 H 0.295036 0.193419 0.693795 0.077 Uiso 1 1 calc R U . . .
C50 C 0.1950(5) 0.1128(3) 0.6749(3) 0.0748(15) Uani 1 1 d . . . . .
H50 H 0.192850 0.096434 0.713095 0.090 Uiso 1 1 calc R U . . .
C51 C 0.1379(4) 0.0799(3) 0.6312(3) 0.0699(14) Uani 1 1 d . . . . .
H51 H 0.097347 0.040763 0.639477 0.084 Uiso 1 1 calc R U . . .
C52 C 0.1397(4) 0.1043(3) 0.5743(3) 0.0719(14) Uani 1 1 d . . . . .
H52 H 0.099446 0.082228 0.544343 0.086 Uiso 1 1 calc R U . . .
C53 C 0.2019(3) 0.1619(3) 0.5623(2) 0.0573(11) Uani 1 1 d . . . . .
H53 H 0.203272 0.178363 0.524018 0.069 Uiso 1 1 calc R U . . .
C54 C 0.4002(3) 0.1680(2) 0.50146(16) 0.0443(9) Uani 1 1 d . . . . .
Cl1 Cl 0.8171(7) 0.1806(7) 0.2973(4) 0.120(3) Uani 0.684(12) 1 d . . P A 1
Cl2 Cl 0.7719(5) 0.3250(2) 0.3443(3) 0.1209(18) Uani 0.684(12) 1 d . . P A 1
Cl1' Cl 0.7854(17) 0.1864(11) 0.2824(9) 0.122(6) Uani 0.316(12) 1 d . . P A 2
Cl2' Cl 0.7257(10) 0.3082(10) 0.3229(5) 0.132(5) Uani 0.316(12) 1 d . . P A 2
C55 C 0.7592(12) 0.2332(7) 0.3461(7) 0.178(7) Uani 1 1 d . . . . .
H55A H 0.687621 0.222490 0.341281 0.213 Uiso 1 1 calc R U . A 1
H55B H 0.783269 0.217275 0.385087 0.213 Uiso 1 1 calc R U . A 1
F1 F 0.3899(6) 0.4787(8) 0.2792(5) 0.192(6) Uani 0.684(12) 1 d . . P A 1
F1' F 0.5298(13) 0.5664(8) 0.2412(10) 0.127(8) Uani 0.316(12) 1 d . . P A 2
F2 F 0.4619(10) 0.5674(5) 0.2793(3) 0.206(5) Uani 1 1 d . . . . .
F3 F 0.4332(4) 0.5038(3) 0.19613(19) 0.1212(17) Uani 1 1 d . . . . .
F4 F 0.5427(4) 0.4609(3) 0.2682(2) 0.1225(17) Uani 1 1 d . . . . .
B1 B 0.4680(4) 0.5069(3) 0.2525(3) 0.0592(13) Uani 1 1 d . . . . .

loop_
_atom_site_aniso_label
_atom_site_aniso_U_11
_atom_site_aniso_U_22
_atom_site_aniso_U_33
_atom_site_aniso_U_23
_atom_site_aniso_U_13
_atom_site_aniso_U_12
Fe1 0.0372(3) 0.0352(3) 0.0300(3) -0.00201(19) 0.0016(2) 0.0019(2)
Ni1 0.0357(3) 0.0289(3) 0.0321(3) -0.0023(2) 0.0026(2) 0.0004(2)
S1 0.0364(4) 0.0356(5) 0.0359(4) -0.0017(3) 0.0042(3) 0.0009(3)
S2 0.0400(4) 0.0396(5) 0.0392(4) -0.0071(3) 0.0021(3) 0.0070(3)
P1 0.0373(4) 0.0314(5) 0.0376(5) 0.0015(3) 0.0015(4) 0.0003(3)
P2 0.0440(5) 0.0285(4) 0.0372(5) -0.0035(3) 0.0056(3) -0.0007(3)
P3 0.0401(5) 0.0519(6) 0.0336(5) -0.0032(4) -0.0019(4) 0.0028(4)
P4 0.0451(5) 0.0523(6) 0.0330(5) -0.0029(4) 0.0064(4) 0.0007(4)
O1 0.089(2) 0.0390(19) 0.068(2) 0.0015(14) 0.0152(17) -0.0047(16)
C1 0.049(2) 0.040(2) 0.0412(19) 0.0048(15) -0.0009(15) 0.0011(16)
C2 0.057(2) 0.053(3) 0.075(3) 0.014(2) -0.011(2) -0.004(2)
C3 0.075(3) 0.071(4) 0.089(4) 0.020(3) -0.028(3) 0.015(3)
C4 0.110(5) 0.061(4) 0.097(5) 0.034(3) -0.031(4) 0.005(3)
C5 0.112(5) 0.060(4) 0.116(5) 0.047(4) -0.010(4) -0.017(3)
C6 0.062(3) 0.058(3) 0.080(3) 0.024(2) -0.003(2) -0.005(2)
C7 0.0408(19) 0.045(2) 0.050(2) 0.0093(17) 0.0028(16) -0.0039(16)
C8 0.061(3) 0.058(3) 0.072(3) 0.009(2) 0.012(2) -0.010(2)
C9 0.076(3) 0.081(4) 0.096(4) 0.021(3) 0.018(3) -0.030(3)
C10 0.059(3) 0.114(5) 0.068(3) 0.017(3) 0.016(2) -0.019(3)
C11 0.053(3) 0.103(5) 0.057(3) 0.001(3) 0.011(2) 0.006(3)
C12 0.045(2) 0.062(3) 0.051(2) 0.0002(19) 0.0050(18) 0.0046(19)
C13 0.047(2) 0.047(2) 0.049(2) -0.0076(17) -0.0052(16) -0.0062(17)
C14 0.054(2) 0.039(2) 0.055(2) -0.0111(17) 0.0043(18) -0.0097(17)
C015 0.057(3) 0.101(4) 0.031(2) -0.006(2) -0.0058(18) -0.001(2)
C15 0.049(2) 0.039(2) 0.0393(19) -0.0014(15) 0.0067(15) 0.0043(16)
C16 0.064(3) 0.051(2) 0.044(2) -0.0062(18) 0.0108(18) -0.008(2)
C17 0.091(4) 0.060(3) 0.057(3) 0.006(2) 0.020(3) -0.013(3)
C18 0.090(4) 0.087(4) 0.041(3) 0.010(2) 0.016(2) -0.002(3)
C018 0.064(3) 0.094(4) 0.033(2) -0.004(2) 0.0020(19) -0.003(2)
C19 0.109(4) 0.086(4) 0.036(2) -0.012(2) 0.013(2) 0.000(3)
C20 0.094(4) 0.050(3) 0.046(2) -0.0105(19) 0.010(2) -0.006(2)
C21 0.054(2) 0.0290(18) 0.0403(19) -0.0041(14) 0.0037(15) 0.0030(15)
C22 0.050(2) 0.038(2) 0.070(3) 0.0046(18) 0.0058(19) 0.0003(17)
C23 0.047(2) 0.049(3) 0.090(3) -0.003(2) 0.003(2) 0.0035(19)
C24 0.069(3) 0.045(3) 0.079(3) 0.001(2) -0.006(2) 0.019(2)
C25 0.091(4) 0.048(3) 0.077(3) 0.019(2) 0.012(3) 0.013(3)
C26 0.068(3) 0.047(2) 0.059(3) 0.0088(19) 0.020(2) 0.009(2)
C27 0.057(2) 0.040(2) 0.048(2) 0.0008(16) 0.0104(17) -0.0086(17)
C28 0.057(2) 0.0306(19) 0.054(2) -0.0025(15) 0.0013(17) -0.0008(17)
C29 0.051(2) 0.0361(19) 0.0391(18) -0.0072(15) -0.0014(15) 0.0016(16)
C30 0.046(2) 0.048(2) 0.053(2) 0.0083(17) -0.0019(17) -0.0023(17)
C31 0.053(2) 0.060(3) 0.058(3) 0.000(2) -0.0007(19) 0.007(2)
C32 0.061(3) 0.058(3) 0.080(3) -0.003(2) 0.009(2) 0.010(2)
C33 0.058(3) 0.052(3) 0.100(4) 0.012(3) -0.002(3) 0.008(2)
C34 0.075(3) 0.066(3) 0.090(4) 0.019(3) -0.024(3) 0.014(3)
C35 0.069(3) 0.064(3) 0.064(3) 0.004(2) -0.019(2) 0.008(2)
C36 0.0387(18) 0.047(2) 0.059(2) -0.0065(18) -0.0087(17) 0.0062(16)
C37 0.059(3) 0.061(3) 0.070(3) -0.015(2) -0.009(2) 0.006(2)
C38 0.072(3) 0.055(3) 0.121(5) -0.030(3) -0.025(3) 0.007(3)
C39 0.074(3) 0.045(3) 0.144(6) 0.007(3) -0.008(4) -0.010(3)
C40 0.059(3) 0.071(4) 0.106(5) 0.009(3) 0.010(3) -0.009(3)
C41 0.051(2) 0.053(3) 0.071(3) -0.003(2) 0.006(2) -0.0010(19)
C42 0.056(2) 0.061(3) 0.044(2) -0.0102(18) 0.0145(18) -0.004(2)
C43 0.077(3) 0.069(3) 0.073(3) -0.025(3) 0.005(3) -0.008(3)
C44 0.121(6) 0.070(4) 0.097(5) -0.038(4) 0.013(4) -0.002(4)
C45 0.099(5) 0.067(4) 0.134(6) -0.026(4) 0.038(4) 0.014(3)
C46 0.066(3) 0.076(4) 0.157(7) -0.015(4) 0.032(4) 0.012(3)
C47 0.053(3) 0.058(3) 0.107(4) -0.017(3) 0.019(3) -0.002(2)
C48 0.052(2) 0.052(2) 0.046(2) 0.0053(18) 0.0146(17) 0.0098(18)
C49 0.079(3) 0.068(3) 0.047(2) 0.002(2) 0.016(2) 0.003(2)
C50 0.094(4) 0.068(3) 0.066(3) 0.020(3) 0.031(3) 0.003(3)
C51 0.066(3) 0.054(3) 0.092(4) 0.011(3) 0.028(3) 0.000(2)
C52 0.060(3) 0.065(3) 0.091(4) 0.003(3) 0.009(3) -0.006(2)
C53 0.054(2) 0.062(3) 0.057(3) 0.008(2) 0.0085(19) -0.001(2)
C54 0.056(2) 0.039(2) 0.0378(19) 0.0035(14) 0.0059(16) 0.0028(17)
Cl1 0.130(4) 0.118(4) 0.116(4) -0.013(3) 0.026(3) -0.037(3)
Cl2 0.098(3) 0.102(2) 0.168(4) -0.021(2) 0.048(3) -0.001(2)
Cl1' 0.167(14) 0.094(6) 0.118(10) -0.016(7) 0.084(11) -0.042(9)
Cl2' 0.104(7) 0.200(12) 0.097(6) 0.042(6) 0.040(5) 0.036(7)
C55 0.203(14) 0.172(12) 0.172(12) -0.044(10) 0.103(11) -0.077(10)
F1 0.104(6) 0.265(15) 0.214(11) 0.071(10) 0.067(6) -0.005(7)
F1' 0.130(12) 0.068(9) 0.174(18) 0.033(9) -0.050(12) -0.039(8)
F2 0.333(11) 0.162(6) 0.108(4) -0.062(4) -0.078(5) 0.146(7)
F3 0.164(4) 0.107(3) 0.085(3) -0.028(2) -0.035(3) 0.048(3)
F4 0.136(4) 0.109(3) 0.116(3) -0.019(3) -0.030(3) 0.061(3)
B1 0.061(3) 0.054(3) 0.061(3) -0.009(2) 0.001(2) 0.016(2)

loop_
_atom_type_symbol
_atom_type_description
_atom_type_scat_dispersion_real
_atom_type_scat_dispersion_imag
_atom_type_scat_source
C C 0.0181 0.0091 'International Tables Vol C Tables 4.2.6.8 and 6.1.1.4'
H H 0.0000 0.0000 'International Tables Vol C Tables 4.2.6.8 and 6.1.1.4'
B B 0.0090 0.0039 'International Tables Vol C Tables 4.2.6.8 and 6.1.1.4'
Cl Cl 0.3639 0.7018 'International Tables Vol C Tables 4.2.6.8 and 6.1.1.4'
F F 0.0727 0.0534 'International Tables Vol C Tables 4.2.6.8 and 6.1.1.4'
Fe Fe -1.1336 3.1974 'International Tables Vol C Tables 4.2.6.8 and 6.1.1.4'
Ni Ni -3.0029 0.5091 'International Tables Vol C Tables 4.2.6.8 and 6.1.1.4'
O O 0.0492 0.0322 'International Tables Vol C Tables 4.2.6.8 and 6.1.1.4'
P P 0.2955 0.4335 'International Tables Vol C Tables 4.2.6.8 and 6.1.1.4'
S S 0.3331 0.5567 'International Tables Vol C Tables 4.2.6.8 and 6.1.1.4'

loop_
_geom_angle_atom_site_label_1
_geom_angle_atom_site_label_2
_geom_angle_atom_site_label_3
_geom_angle
_geom_angle_site_symmetry_1
_geom_angle_site_symmetry_3
_geom_angle_publ_flag
C54 Fe1 C29 161.74(18) . . ?
C54 Fe1 P3 97.47(14) . . ?
C29 Fe1 P3 100.54(11) . . ?
C54 Fe1 P4 91.03(13) . . ?
C29 Fe1 P4 92.88(11) . . ?
P3 Fe1 P4 86.98(4) . . ?
C54 Fe1 S1 93.33(12) . . ?
C29 Fe1 S1 82.24(11) . . ?
P3 Fe1 S1 94.80(4) . . ?
P4 Fe1 S1 175.02(5) . . ?
C54 Fe1 S2 114.49(14) . . ?
C29 Fe1 S2 47.55(11) . . ?
P3 Fe1 S2 148.04(4) . . ?
P4 Fe1 S2 92.19(4) . . ?
S1 Fe1 S2 83.83(3) . . ?
P2 Ni1 P1 86.59(4) . . ?
P2 Ni1 S1 92.78(4) . . ?
P1 Ni1 S1 175.34(4) . . ?
P2 Ni1 S2 176.60(4) . . ?
P1 Ni1 S2 90.98(4) . . ?
S1 Ni1 S2 89.83(4) . . ?
C27 S1 Ni1 102.66(14) . . ?
C27 S1 Fe1 104.14(13) . . ?
Ni1 S1 Fe1 76.80(3) . . ?
C29 S2 Ni1 110.68(13) . . ?
C29 S2 Fe1 57.86(13) . . ?
Ni1 S2 Fe1 76.39(3) . . ?
C1 P1 C7 104.89(19) . . ?
C1 P1 C13 103.1(2) . . ?
C7 P1 C13 105.4(2) . . ?
C1 P1 Ni1 113.47(14) . . ?
C7 P1 Ni1 119.86(14) . . ?
C13 P1 Ni1 108.64(14) . . ?
C21 P2 C15 104.55(17) . . ?
C21 P2 C14 105.26(19) . . ?
C15 P2 C14 104.0(2) . . ?
C21 P2 Ni1 120.31(12) . . ?
C15 P2 Ni1 113.85(13) . . ?
C14 P2 Ni1 107.40(14) . . ?
C015 P3 C36 102.0(2) . . ?
C015 P3 C30 102.6(2) . . ?
C36 P3 C30 101.82(19) . . ?
C015 P3 Fe1 108.27(17) . . ?
C36 P3 Fe1 119.07(14) . . ?
C30 P3 Fe1 120.45(15) . . ?
C018 P4 C42 102.3(2) . . ?
C018 P4 C48 103.6(2) . . ?
C42 P4 C48 102.14(19) . . ?
C018 P4 Fe1 107.98(16) . . ?
C42 P4 Fe1 119.98(15) . . ?
C48 P4 Fe1 118.59(14) . . ?
C6 C1 C2 119.3(4) . . ?
C6 C1 P1 119.2(3) . . ?
C2 C1 P1 121.3(3) . . ?
C3 C2 C1 120.0(5) . . ?
C3 C2 H2 120.0 . . ?
C1 C2 H2 120.0 . . ?
C4 C3 C2 120.2(5) . . ?
C4 C3 H3 119.9 . . ?
C2 C3 H3 119.9 . . ?
C3 C4 C5 120.5(5) . . ?
C3 C4 H4 119.7 . . ?
C5 C4 H4 119.7 . . ?
C4 C5 C6 120.0(6) . . ?
C4 C5 H5 120.0 . . ?
C6 C5 H5 120.0 . . ?
C1 C6 C5 119.9(5) . . ?
C1 C6 H6 120.1 . . ?
C5 C6 H6 120.1 . . ?
C8 C7 C12 119.3(4) . . ?
C8 C7 P1 121.9(4) . . ?
C12 C7 P1 118.7(3) . . ?
C7 C8 C9 119.3(5) . . ?
C7 C8 H8 120.3 . . ?
C9 C8 H8 120.3 . . ?
C10 C9 C8 120.7(6) . . ?
C10 C9 H9 119.6 . . ?
C8 C9 H9 119.6 . . ?
C11 C10 C9 120.2(5) . . ?
C11 C10 H10 119.9 . . ?
C9 C10 H10 119.9 . . ?
C10 C11 C12 120.7(6) . . ?
C10 C11 H11 119.6 . . ?
C12 C11 H11 119.6 . . ?
C11 C12 C7 119.7(5) . . ?
C11 C12 H12 120.1 . . ?
C7 C12 H12 120.1 . . ?
C14 C13 P1 110.0(3) . . ?
C14 C13 H13A 109.7 . . ?
P1 C13 H13A 109.7 . . ?
C14 C13 H13B 109.7 . . ?
P1 C13 H13B 109.7 . . ?
H13A C13 H13B 108.2 . . ?
C13 C14 P2 106.5(3) . . ?
C13 C14 H14A 110.4 . . ?
P2 C14 H14A 110.4 . . ?
C13 C14 H14B 110.4 . . ?
P2 C14 H14B 110.4 . . ?
H14A C14 H14B 108.6 . . ?
C018 C015 P3 118.8(4) . . ?
C018 C015 H015 120.6 . . ?
P3 C015 H015 120.6 . . ?
C16 C15 C20 119.1(4) . . ?
C16 C15 P2 120.0(3) . . ?
C20 C15 P2 120.9(3) . . ?
C15 C16 C17 120.4(4) . . ?
C15 C16 H16 119.8 . . ?
C17 C16 H16 119.8 . . ?
C18 C17 C16 120.2(5) . . ?
C18 C17 H17 119.9 . . ?
C16 C17 H17 119.9 . . ?
C17 C18 C19 119.5(5) . . ?
C17 C18 H18 120.3 . . ?
C19 C18 H18 120.3 . . ?
C015 C018 P4 117.9(4) . . ?
C015 C018 H018 121.1 . . ?
P4 C018 H018 121.1 . . ?
C20 C19 C18 120.4(5) . . ?
C20 C19 H19 119.8 . . ?
C18 C19 H19 119.8 . . ?
C19 C20 C15 120.2(5) . . ?
C19 C20 H20 119.9 . . ?
C15 C20 H20 119.9 . . ?
C22 C21 C26 118.9(4) . . ?
C22 C21 P2 122.2(3) . . ?
C26 C21 P2 118.9(3) . . ?
C21 C22 C23 120.2(4) . . ?
C21 C22 H22 119.9 . . ?
C23 C22 H22 119.9 . . ?
C24 C23 C22 120.4(4) . . ?
C24 C23 H23 119.8 . . ?
C22 C23 H23 119.8 . . ?
C25 C24 C23 119.6(4) . . ?
C25 C24 H24 120.2 . . ?
C23 C24 H24 120.2 . . ?
C24 C25 C26 120.1(5) . . ?
C24 C25 H25 120.0 . . ?
C26 C25 H25 120.0 . . ?
C25 C26 C21 120.8(4) . . ?
C25 C26 H26 119.6 . . ?
C21 C26 H26 119.6 . . ?
C28 C27 S1 111.2(3) . . ?
C28 C27 H27A 109.4 . . ?
S1 C27 H27A 109.4 . . ?
C28 C27 H27B 109.4 . . ?
S1 C27 H27B 109.4 . . ?
H27A C27 H27B 108.0 . . ?
C27 C28 C29 114.2(3) . . ?
C27 C28 H28A 108.7 . . ?
C29 C28 H28A 108.7 . . ?
C27 C28 H28B 108.7 . . ?
C29 C28 H28B 108.7 . . ?
H28A C28 H28B 107.6 . . ?
C28 C29 S2 119.6(3) . . ?
C28 C29 Fe1 119.2(3) . . ?
S2 C29 Fe1 74.59(15) . . ?
C28 C29 H29 112.8 . . ?
S2 C29 H29 112.8 . . ?
Fe1 C29 H29 112.8 . . ?
C35 C30 C31 118.0(4) . . ?
C35 C30 P3 120.9(4) . . ?
C31 C30 P3 121.1(3) . . ?
C32 C31 C30 120.0(5) . . ?
C32 C31 H31 120.0 . . ?
C30 C31 H31 120.0 . . ?
C33 C32 C31 121.5(5) . . ?
C33 C32 H32 119.3 . . ?
C31 C32 H32 119.3 . . ?
C32 C33 C34 119.6(5) . . ?
C32 C33 H33 120.2 . . ?
C34 C33 H33 120.2 . . ?
C33 C34 C35 119.8(5) . . ?
C33 C34 H34 120.1 . . ?
C35 C34 H34 120.1 . . ?
C30 C35 C34 121.1(5) . . ?
C30 C35 H35 119.5 . . ?
C34 C35 H35 119.5 . . ?
C41 C36 C37 118.7(4) . . ?
C41 C36 P3 119.3(3) . . ?
C37 C36 P3 121.6(4) . . ?
C38 C37 C36 121.3(5) . . ?
C38 C37 H37 119.4 . . ?
C36 C37 H37 119.4 . . ?
C37 C38 C39 119.6(5) . . ?
C37 C38 H38 120.2 . . ?
C39 C38 H38 120.2 . . ?
C40 C39 C38 119.7(5) . . ?
C40 C39 H39 120.1 . . ?
C38 C39 H39 120.1 . . ?
C39 C40 C41 120.7(6) . . ?
C39 C40 H40 119.7 . . ?
C41 C40 H40 119.7 . . ?
C36 C41 C40 120.0(5) . . ?
C36 C41 H41 120.0 . . ?
C40 C41 H41 120.0 . . ?
C47 C42 C43 118.9(5) . . ?
C47 C42 P4 120.4(4) . . ?
C43 C42 P4 120.6(4) . . ?
C44 C43 C42 119.9(6) . . ?
C44 C43 H43 120.1 . . ?
C42 C43 H43 120.1 . . ?
C45 C44 C43 120.9(6) . . ?
C45 C44 H44 119.6 . . ?
C43 C44 H44 119.6 . . ?
C44 C45 C46 119.9(6) . . ?
C44 C45 H45 120.1 . . ?
C46 C45 H45 120.1 . . ?
C45 C46 C47 120.4(7) . . ?
C45 C46 H46 119.8 . . ?
C47 C46 H46 119.8 . . ?
C46 C47 C42 120.1(6) . . ?
C46 C47 H47 120.0 . . ?
C42 C47 H47 120.0 . . ?
C53 C48 C49 118.8(5) . . ?
C53 C48 P4 120.1(3) . . ?
C49 C48 P4 121.0(4) . . ?
C50 C49 C48 120.0(5) . . ?
C50 C49 H49 120.0 . . ?
C48 C49 H49 120.0 . . ?
C51 C50 C49 120.7(5) . . ?
C51 C50 H50 119.6 . . ?
C49 C50 H50 119.6 . . ?
C50 C51 C52 120.2(5) . . ?
C50 C51 H51 119.9 . . ?
C52 C51 H51 119.9 . . ?
C51 C52 C53 119.5(6) . . ?
C51 C52 H52 120.3 . . ?
C53 C52 H52 120.3 . . ?
C48 C53 C52 120.8(5) . . ?
C48 C53 H53 119.6 . . ?
C52 C53 H53 119.6 . . ?
O1 C54 Fe1 178.9(4) . . ?
Cl2 C55 Cl1 119.8(8) . . ?
Cl2' C55 Cl1' 103.0(13) . . ?
Cl2 C55 H55A 107.4 . . ?
Cl1 C55 H55A 107.4 . . ?
Cl2 C55 H55B 107.4 . . ?
Cl1 C55 H55B 107.4 . . ?
H55A C55 H55B 106.9 . . ?
F2 B1 F4 119.9(6) . . ?
F2 B1 F3 118.1(6) . . ?
F4 B1 F3 115.3(5) . . ?
F2 B1 F1 92.0(9) . . ?
F4 B1 F1 102.5(7) . . ?
F3 B1 F1 101.8(7) . . ?
F2 B1 F1' 58.0(10) . . ?
F4 B1 F1' 96.4(9) . . ?
F3 B1 F1' 90.9(9) . . ?

loop_
_geom_bond_atom_site_label_1
_geom_bond_atom_site_label_2
_geom_bond_distance
_geom_bond_site_symmetry_2
_geom_bond_publ_flag
Fe1 C54 1.788(4) . ?
Fe1 C29 2.047(4) . ?
Fe1 P3 2.1860(11) . ?
Fe1 P4 2.2112(10) . ?
Fe1 S1 2.3127(10) . ?
Fe1 S2 2.3308(10) . ?
Ni1 P2 2.1723(10) . ?
Ni1 P1 2.1916(11) . ?
Ni1 S1 2.1958(10) . ?
Ni1 S2 2.1975(10) . ?
S1 C27 1.853(4) . ?
S2 C29 1.784(4) . ?
P1 C1 1.807(4) . ?
P1 C7 1.827(4) . ?
P1 C13 1.835(4) . ?
P2 C21 1.817(4) . ?
P2 C15 1.821(4) . ?
P2 C14 1.840(4) . ?
P3 C015 1.821(5) . ?
P3 C36 1.827(4) . ?
P3 C30 1.841(4) . ?
P4 C018 1.821(5) . ?
P4 C42 1.832(5) . ?
P4 C48 1.846(5) . ?
O1 C54 1.127(5) . ?
C1 C6 1.381(7) . ?
C1 C2 1.389(6) . ?
C2 C3 1.379(7) . ?
C2 H2 0.9300 . ?
C3 C4 1.363(9) . ?
C3 H3 0.9300 . ?
C4 C5 1.366(10) . ?
C4 H4 0.9300 . ?
C5 C6 1.388(7) . ?
C5 H5 0.9300 . ?
C6 H6 0.9300 . ?
C7 C8 1.387(7) . ?
C7 C12 1.395(7) . ?
C8 C9 1.391(7) . ?
C8 H8 0.9300 . ?
C9 C10 1.371(10) . ?
C9 H9 0.9300 . ?
C10 C11 1.353(9) . ?
C10 H10 0.9300 . ?
C11 C12 1.387(7) . ?
C11 H11 0.9300 . ?
C12 H12 0.9300 . ?
C13 C14 1.500(6) . ?
C13 H13A 0.9700 . ?
C13 H13B 0.9700 . ?
C14 H14A 0.9700 . ?
C14 H14B 0.9700 . ?
C015 C018 1.296(8) . ?
C015 H015 0.9300 . ?
C15 C16 1.380(6) . ?
C15 C20 1.384(6) . ?
C16 C17 1.381(7) . ?
C16 H16 0.9300 . ?
C17 C18 1.375(8) . ?
C17 H17 0.9300 . ?
C18 C19 1.380(9) . ?
C18 H18 0.9300 . ?
C018 H018 0.9300 . ?
C19 C20 1.376(7) . ?
C19 H19 0.9300 . ?
C20 H20 0.9300 . ?
C21 C22 1.373(6) . ?
C21 C26 1.385(6) . ?
C22 C23 1.382(6) . ?
C22 H22 0.9300 . ?
C23 C24 1.373(8) . ?
C23 H23 0.9300 . ?
C24 C25 1.369(8) . ?
C24 H24 0.9300 . ?
C25 C26 1.372(7) . ?
C25 H25 0.9300 . ?
C26 H26 0.9300 . ?
C27 C28 1.503(6) . ?
C27 H27A 0.9700 . ?
C27 H27B 0.9700 . ?
C28 C29 1.509(6) . ?
C28 H28A 0.9700 . ?
C28 H28B 0.9700 . ?
C29 H29 0.9800 . ?
C30 C35 1.386(7) . ?
C30 C31 1.392(7) . ?
C31 C32 1.381(7) . ?
C31 H31 0.9300 . ?
C32 C33 1.356(8) . ?
C32 H32 0.9300 . ?
C33 C34 1.374(9) . ?
C33 H33 0.9300 . ?
C34 C35 1.389(8) . ?
C34 H34 0.9300 . ?
C35 H35 0.9300 . ?
C36 C41 1.386(7) . ?
C36 C37 1.390(6) . ?
C37 C38 1.376(9) . ?
C37 H37 0.9300 . ?
C38 C39 1.386(11) . ?
C38 H38 0.9300 . ?
C39 C40 1.374(10) . ?
C39 H39 0.9300 . ?
C40 C41 1.389(8) . ?
C40 H40 0.9300 . ?
C41 H41 0.9300 . ?
C42 C47 1.382(7) . ?
C42 C43 1.386(7) . ?
C43 C44 1.383(9) . ?
C43 H43 0.9300 . ?
C44 C45 1.351(11) . ?
C44 H44 0.9300 . ?
C45 C46 1.371(10) . ?
C45 H45 0.9300 . ?
C46 C47 1.380(8) . ?
C46 H46 0.9300 . ?
C47 H47 0.9300 . ?
C48 C53 1.370(7) . ?
C48 C49 1.391(6) . ?
C49 C50 1.384(8) . ?
C49 H49 0.9300 . ?
C50 C51 1.350(9) . ?
C50 H50 0.9300 . ?
C51 C52 1.381(9) . ?
C51 H51 0.9300 . ?
C52 C53 1.388(7) . ?
C52 H52 0.9300 . ?
C53 H53 0.9300 . ?
Cl1 C55 1.711(16) . ?
Cl2 C55 1.700(13) . ?
Cl1' C55 1.76(2) . ?
Cl2' C55 1.533(19) . ?
C55 H55A 0.9700 . ?
C55 H55B 0.9700 . ?
F1 B1 1.352(10) . ?
F1' B1 1.407(15) . ?
F2 B1 1.280(8) . ?
F3 B1 1.337(7) . ?
F4 B1 1.333(7) . ?

loop_
_geom_torsion_atom_site_label_1
_geom_torsion_atom_site_label_2
_geom_torsion_atom_site_label_3
_geom_torsion_atom_site_label_4
_geom_torsion
_geom_torsion_site_symmetry_1
_geom_torsion_site_symmetry_2
_geom_torsion_site_symmetry_3
_geom_torsion_site_symmetry_4
_geom_torsion_publ_flag
C7 P1 C1 C6 148.2(4) . . . . ?
C13 P1 C1 C6 -101.8(4) . . . . ?
Ni1 P1 C1 C6 15.6(4) . . . . ?
C7 P1 C1 C2 -37.1(4) . . . . ?
C13 P1 C1 C2 73.0(4) . . . . ?
Ni1 P1 C1 C2 -169.7(4) . . . . ?
C6 C1 C2 C3 -0.2(8) . . . . ?
P1 C1 C2 C3 -174.9(5) . . . . ?
C1 C2 C3 C4 0.2(10) . . . . ?
C2 C3 C4 C5 0.5(12) . . . . ?
C3 C4 C5 C6 -1.2(13) . . . . ?
C2 C1 C6 C5 -0.6(9) . . . . ?
P1 C1 C6 C5 174.2(5) . . . . ?
C4 C5 C6 C1 1.3(12) . . . . ?
C1 P1 C7 C8 128.2(4) . . . . ?
C13 P1 C7 C8 19.7(4) . . . . ?
Ni1 P1 C7 C8 -102.9(4) . . . . ?
C1 P1 C7 C12 -51.1(4) . . . . ?
C13 P1 C7 C12 -159.5(3) . . . . ?
Ni1 P1 C7 C12 77.8(4) . . . . ?
C12 C7 C8 C9 0.5(8) . . . . ?
P1 C7 C8 C9 -178.8(4) . . . . ?
C7 C8 C9 C10 -0.3(9) . . . . ?
C8 C9 C10 C11 -0.1(10) . . . . ?
C9 C10 C11 C12 0.4(9) . . . . ?
C10 C11 C12 C7 -0.2(8) . . . . ?
C8 C7 C12 C11 -0.2(7) . . . . ?
P1 C7 C12 C11 179.0(4) . . . . ?
C1 P1 C13 C14 150.0(3) . . . . ?
C7 P1 C13 C14 -100.2(3) . . . . ?
Ni1 P1 C13 C14 29.4(3) . . . . ?
P1 C13 C14 P2 -46.9(3) . . . . ?
C21 P2 C14 C13 175.6(3) . . . . ?
C15 P2 C14 C13 -74.7(3) . . . . ?
Ni1 P2 C14 C13 46.3(3) . . . . ?
C36 P3 C015 C018 124.1(5) . . . . ?
C30 P3 C015 C018 -130.7(5) . . . . ?
Fe1 P3 C015 C018 -2.3(6) . . . . ?
C21 P2 C15 C16 -110.7(4) . . . . ?
C14 P2 C15 C16 139.1(4) . . . . ?
Ni1 P2 C15 C16 22.5(4) . . . . ?
C21 P2 C15 C20 68.5(4) . . . . ?
C14 P2 C15 C20 -41.7(4) . . . . ?
Ni1 P2 C15 C20 -158.3(4) . . . . ?
C20 C15 C16 C17 -1.6(7) . . . . ?
P2 C15 C16 C17 177.6(4) . . . . ?
C15 C16 C17 C18 0.3(9) . . . . ?
C16 C17 C18 C19 1.7(10) . . . . ?
P3 C015 C018 P4 2.8(7) . . . . ?
C42 P4 C018 C015 -129.4(5) . . . . ?
C48 P4 C018 C015 124.6(5) . . . . ?
Fe1 P4 C018 C015 -2.0(6) . . . . ?
C17 C18 C19 C20 -2.4(10) . . . . ?
C18 C19 C20 C15 1.2(10) . . . . ?
C16 C15 C20 C19 0.9(8) . . . . ?
P2 C15 C20 C19 -178.4(5) . . . . ?
C15 P2 C21 C22 25.6(4) . . . . ?
C14 P2 C21 C22 134.9(4) . . . . ?
Ni1 P2 C21 C22 -103.9(3) . . . . ?
C15 P2 C21 C26 -154.6(4) . . . . ?
C14 P2 C21 C26 -45.3(4) . . . . ?
Ni1 P2 C21 C26 75.9(4) . . . . ?
C26 C21 C22 C23 0.6(7) . . . . ?
P2 C21 C22 C23 -179.6(4) . . . . ?
C21 C22 C23 C24 -0.3(8) . . . . ?
C22 C23 C24 C25 -0.1(8) . . . . ?
C23 C24 C25 C26 0.3(9) . . . . ?
C24 C25 C26 C21 0.0(9) . . . . ?
C22 C21 C26 C25 -0.4(7) . . . . ?
P2 C21 C26 C25 179.7(4) . . . . ?
Ni1 S1 C27 C28 81.8(3) . . . . ?
Fe1 S1 C27 C28 2.4(3) . . . . ?
S1 C27 C28 C29 -22.0(5) . . . . ?
C27 C28 C29 S2 -51.9(5) . . . . ?
C27 C28 C29 Fe1 36.3(5) . . . . ?
Ni1 S2 C29 C28 57.4(3) . . . . ?
Fe1 S2 C29 C28 115.1(3) . . . . ?
Ni1 S2 C29 Fe1 -57.71(12) . . . . ?
C015 P3 C30 C35 -33.4(5) . . . . ?
C36 P3 C30 C35 71.9(4) . . . . ?
Fe1 P3 C30 C35 -153.7(4) . . . . ?
C015 P3 C30 C31 146.0(4) . . . . ?
C36 P3 C30 C31 -108.6(4) . . . . ?
Fe1 P3 C30 C31 25.7(4) . . . . ?
C35 C30 C31 C32 0.6(7) . . . . ?
P3 C30 C31 C32 -178.9(4) . . . . ?
C30 C31 C32 C33 0.7(8) . . . . ?
C31 C32 C33 C34 -1.3(9) . . . . ?
C32 C33 C34 C35 0.7(9) . . . . ?
C31 C30 C35 C34 -1.1(8) . . . . ?
P3 C30 C35 C34 178.3(4) . . . . ?
C33 C34 C35 C30 0.5(9) . . . . ?
C015 P3 C36 C41 158.7(4) . . . . ?
C30 P3 C36 C41 52.8(4) . . . . ?
Fe1 P3 C36 C41 -82.3(4) . . . . ?
C015 P3 C36 C37 -28.0(4) . . . . ?
C30 P3 C36 C37 -133.8(4) . . . . ?
Fe1 P3 C36 C37 91.0(4) . . . . ?
C41 C36 C37 C38 0.1(7) . . . . ?
P3 C36 C37 C38 -173.2(4) . . . . ?
C36 C37 C38 C39 1.3(9) . . . . ?
C37 C38 C39 C40 -1.7(10) . . . . ?
C38 C39 C40 C41 0.6(10) . . . . ?
C37 C36 C41 C40 -1.2(7) . . . . ?
P3 C36 C41 C40 172.3(4) . . . . ?
C39 C40 C41 C36 0.9(9) . . . . ?
C018 P4 C42 C47 -152.1(4) . . . . ?
C48 P4 C42 C47 -45.0(5) . . . . ?
Fe1 P4 C42 C47 88.5(4) . . . . ?
C018 P4 C42 C43 31.1(5) . . . . ?
C48 P4 C42 C43 138.2(4) . . . . ?
Fe1 P4 C42 C43 -88.2(4) . . . . ?
C47 C42 C43 C44 0.4(9) . . . . ?
P4 C42 C43 C44 177.2(5) . . . . ?
C42 C43 C44 C45 -0.2(11) . . . . ?
C43 C44 C45 C46 -0.9(13) . . . . ?
C44 C45 C46 C47 1.7(13) . . . . ?
C45 C46 C47 C42 -1.4(12) . . . . ?
C43 C42 C47 C46 0.3(9) . . . . ?
P4 C42 C47 C46 -176.5(6) . . . . ?
C018 P4 C48 C53 -155.7(4) . . . . ?
C42 P4 C48 C53 98.3(4) . . . . ?
Fe1 P4 C48 C53 -36.1(4) . . . . ?
C018 P4 C48 C49 23.5(4) . . . . ?
C42 P4 C48 C49 -82.6(4) . . . . ?
Fe1 P4 C48 C49 143.0(3) . . . . ?
C53 C48 C49 C50 1.9(7) . . . . ?
P4 C48 C49 C50 -177.3(4) . . . . ?
C48 C49 C50 C51 -0.9(8) . . . . ?
C49 C50 C51 C52 -0.7(9) . . . . ?
C50 C51 C52 C53 1.2(8) . . . . ?
C49 C48 C53 C52 -1.4(7) . . . . ?
P4 C48 C53 C52 177.7(4) . . . . ?
C51 C52 C53 C48 -0.1(8) . . . . ?
